data_7041590
loop_
_publ_author_name
'Aulakh, Jaspreet K.'
'Lobana, Tarlok S.'
'Sood, Henna'
'Arora, Daljit S.'
'Garcia-Santos, Isabel'
'Hundal, Geeta'
'Kaur, Manpreet'
'Smolenski, Victoria A.'
'Jasinski, Jerry P.'

_publ_section_title
;
 Variable coordination and C-S bond cleavage activity of N-substituted
 imidazolidine-2-thiones towards copper: synthesis, spectroscopy,
 structures, ESI-mass and antimicrobial studies.
;
_journal_issue 4
_journal_name_full 'Dalton transactions (Cambridge, England : 2003)'
_journal_page_first 1324
_journal_page_last 1339
_journal_paper_doi 10.1039/c6dt04103e
_journal_volume 46
_journal_year 2017
_chemical_formula_moiety 'C9 H10 Cu I N2 S'
_chemical_formula_sum 'C9 H10 Cu I N2 S'
_chemical_formula_weight 368.69
_space_group_crystal_system monoclinic
_space_group_IT_number 15
_space_group_name_Hall '-C 2yc'
_space_group_name_H-M_alt 'C 1 2/c 1'
_symmetry_space_group_name_Hall '-C 2yc'
_symmetry_space_group_name_H-M 'C 1 2/c 1'
_atom_sites_solution_hydrogens geom
_atom_sites_solution_primary iterative
_audit_creation_date 2014-10-29
_audit_creation_method
;
Olex2 1.2
(compiled 2014.09.19 svn.r3010 for OlexSys, GUI svn.r4874)
;
_audit_update_record
;
2016-09-29 deposited with the CCDC.
2016-12-26 downloaded from the CCDC.
;
_cell_angle_alpha 90
_cell_angle_beta 95.604(5)
_cell_angle_gamma 90
_cell_formula_units_Z 8
_cell_length_a 15.6938(9)
_cell_length_b 12.7042(6)
_cell_length_c 11.1498(6)
_cell_measurement_reflns_used 2330
_cell_measurement_temperature 173(2)
_cell_measurement_theta_max 32.6900
_cell_measurement_theta_min 3.3730
_cell_volume 2212.4(2)
_computing_cell_refinement
;
CrysAlisPro, Agilent Technologies,
Version 1.171.37.31 (release 14-01-2014 CrysAlis171 .NET)
(compiled Jan 14 2014,18:38:05)
;
_computing_data_collection
;
CrysAlisPro, Agilent Technologies,
Version 1.171.37.31 (release 14-01-2014 CrysAlis171 .NET)
(compiled Jan 14 2014,18:38:05)
;
_computing_data_reduction
;
CrysAlisPro, Agilent Technologies,
Version 1.171.37.31 (release 14-01-2014 CrysAlis171 .NET)
(compiled Jan 14 2014,18:38:05)
;
_computing_molecular_graphics 'Olex2 (Dolomanov et al., 2009)'
_computing_publication_material 'Olex2 (Dolomanov et al., 2009)'
_computing_structure_refinement 'ShelXL (Sheldrick, 2008)'
_computing_structure_solution
;
Superflip (Palatinus & Chapuis, 2007;Palatinus & van der Lee, 2008;
Palatinus et al., 2012)
;
_diffrn_ambient_temperature 173(2)
_diffrn_detector 'CCD plate'
_diffrn_detector_area_resol_mean 16.0416
_diffrn_detector_type Eos
_diffrn_measured_fraction_theta_full 0.998
_diffrn_measured_fraction_theta_max 0.903
_diffrn_measurement_details
;
#__ type_ start__ end____ width___ exp.time_
  1 omega  -28.00   55.00   1.0000    1.3000
omega____ theta____ kappa____ phi______ frames
    -       25.9925  -19.0000   30.0000 83

#__ type_ start__ end____ width___ exp.time_
  2 omega   27.00   59.00   1.0000    1.3000
omega____ theta____ kappa____ phi______ frames
    -       25.9925  -99.0000  120.0000 32

#__ type_ start__ end____ width___ exp.time_
  3 omega   70.00   99.00   1.0000    1.3000
omega____ theta____ kappa____ phi______ frames
    -       25.9925 -178.0000  150.0000 29

#__ type_ start__ end____ width___ exp.time_
  4 omega  -41.00   18.00   1.0000    1.3000
omega____ theta____ kappa____ phi______ frames
    -       25.9925  -57.0000  -30.0000 59

#__ type_ start__ end____ width___ exp.time_
  5 omega  -27.00    7.00   1.0000    1.3000
omega____ theta____ kappa____ phi______ frames
    -      -23.8050   57.0000 -180.0000 34
;
_diffrn_measurement_device 'four-circle diffractometer'
_diffrn_measurement_device_type 'Agilent, Eos, Gemini'
_diffrn_measurement_method '\w scans'
_diffrn_orient_matrix_UB_11 0.0232185000
_diffrn_orient_matrix_UB_12 -0.0089760000
_diffrn_orient_matrix_UB_13 -0.0506181000
_diffrn_orient_matrix_UB_21 -0.0145354000
_diffrn_orient_matrix_UB_22 -0.0528605000
_diffrn_orient_matrix_UB_23 -0.0028945000
_diffrn_orient_matrix_UB_31 -0.0362420000
_diffrn_orient_matrix_UB_32 0.0154405000
_diffrn_orient_matrix_UB_33 -0.0389374000
_diffrn_radiation_monochromator graphite
_diffrn_radiation_probe x-ray
_diffrn_radiation_type MoK\a
_diffrn_radiation_wavelength 0.71073
_diffrn_reflns_av_R_equivalents 0.0516
_diffrn_reflns_av_unetI/netI 0.0744
_diffrn_reflns_Laue_measured_fraction_full 0.998
_diffrn_reflns_Laue_measured_fraction_max 0.903
_diffrn_reflns_limit_h_max 20
_diffrn_reflns_limit_h_min -23
_diffrn_reflns_limit_k_max 17
_diffrn_reflns_limit_k_min -19
_diffrn_reflns_limit_l_max 13
_diffrn_reflns_limit_l_min -16
_diffrn_reflns_number 6561
_diffrn_reflns_point_group_measured_fraction_full 0.998
_diffrn_reflns_point_group_measured_fraction_max 0.903
_diffrn_reflns_theta_full 26.000
_diffrn_reflns_theta_max 32.553
_diffrn_reflns_theta_min 3.207
_diffrn_source 'Enhance (Mo) X-ray Source'
_exptl_absorpt_coefficient_mu 4.915
_exptl_absorpt_correction_T_max 1.00000
_exptl_absorpt_correction_T_min 0.25138
_exptl_absorpt_correction_type multi-scan
_exptl_absorpt_process_details
;
CrysAlisPro, Agilent Technologies,
Version 1.171.37.31 (release 14-01-2014 CrysAlis171 .NET)
(compiled Jan 14 2014,18:38:05)
Empirical absorption correction using spherical harmonics,
 implemented in SCALE3 ABSPACK scaling algorithm.
;
_exptl_crystal_colour 'whiteish colourless'
_exptl_crystal_colour_modifier whiteish
_exptl_crystal_colour_primary colourless
_exptl_crystal_density_diffrn 2.214
_exptl_crystal_description irregular
_exptl_crystal_F_000 1408
_exptl_crystal_size_max 0.42
_exptl_crystal_size_mid 0.39
_exptl_crystal_size_min 0.2
_refine_diff_density_max 4.010
_refine_diff_density_min -3.129
_refine_diff_density_rms 0.286
_refine_ls_extinction_coef 0.0032(3)
_refine_ls_extinction_expression Fc^*^=kFc[1+0.001xFc^2^\l^3^/sin(2\q)]^-1/4^
_refine_ls_extinction_method SHELXL
_refine_ls_goodness_of_fit_ref 1.058
_refine_ls_hydrogen_treatment constr
_refine_ls_matrix_type full
_refine_ls_number_parameters 128
_refine_ls_number_reflns 3626
_refine_ls_number_restraints 0
_refine_ls_restrained_S_all 1.058
_refine_ls_R_factor_all 0.0706
_refine_ls_R_factor_gt 0.0572
_refine_ls_shift/su_max 0.000
_refine_ls_shift/su_mean 0.000
_refine_ls_structure_factor_coef Fsqd
_refine_ls_weighting_details 'w=1/[\s^2^(Fo^2^)+(0.0759P)^2^] where P=(Fo^2^+2Fc^2^)/3'
_refine_ls_weighting_scheme calc
_refine_ls_wR_factor_gt 0.1394
_refine_ls_wR_factor_ref 0.1555
_reflns_Friedel_coverage 0.000
_reflns_number_gt 2864
_reflns_number_total 3626
_reflns_threshold_expression 'I > 2\s(I)'
_cod_data_source_file c6dt04103e2.cif
_cod_data_source_block jpl-114
_cod_depositor_comments 'Adding full bibliography for 7041581--7041593.cif.'
_cod_database_code 7041590
_shelxl_version_number 2014/6
_chemical_oxdiff_formula 'C18 H16 N4 S2 I Cu'
_chemical_oxdiff_usercomment 'Lobana's JPL-114'
_shelx_space_group_comment
;
The symmetry employed for this shelxl refinement is uniquely defined
by the following loop, which should always be used as a source of
symmetry information in preference to the above space-group names.
They are only intended as comments.
;
_reflns_odcompleteness_completeness 99.83
_reflns_odcompleteness_iscentric 1
_reflns_odcompleteness_theta 30.44
_olex2_refinement_description
;
1. Fixed Uiso
 At 1.2 times of:
  All C(H) groups, All C(H,H) groups, All N(H) groups
2.a Secondary CH2 refined with riding coordinates:
 C3(H3A,H3B), C2(H2A,H2B)
2.b Aromatic/amide H refined with riding coordinates:
 N1(H1), C8(H8), C9(H9), C7(H7), C5(H5), C6(H6)
;

loop_
_space_group_symop_operation_xyz
'x, y, z'
'-x, y, -z+1/2'
'x+1/2, y+1/2, z'
'-x+1/2, y+1/2, -z+1/2'
'-x, -y, -z'
'x, -y, z-1/2'
'-x+1/2, -y+1/2, -z'
'x+1/2, -y+1/2, z-1/2'

loop_
_atom_site_label
_atom_site_type_symbol
_atom_site_fract_x
_atom_site_fract_y
_atom_site_fract_z
_atom_site_U_iso_or_equiv
_atom_site_adp_type
_atom_site_occupancy
_atom_site_site_symmetry_order
_atom_site_calc_flag
_atom_site_refinement_flags_posn
I1 I 0.00512(2) 0.32876(2) 0.46534(3) 0.02540(15) Uani 1 1 d .
Cu1 Cu 0.00809(4) 0.52371(5) 0.37656(5) 0.02523(19) Uani 1 1 d .
S1 S 0.12347(7) 0.51879(9) 0.26046(10) 0.0209(2) Uani 1 1 d .
N1 N 0.1318(3) 0.7315(3) 0.2675(4) 0.0248(8) Uani 1 1 d .
H1 H 0.0928 0.7376 0.3161 0.030 Uiso 1 1 calc R
N2 N 0.2322(2) 0.6590(3) 0.1732(4) 0.0221(8) Uani 1 1 d .
C8 C 0.3012(4) 0.4340(5) -0.0028(5) 0.0371(13) Uani 1 1 d .
H8 H 0.2774 0.3828 -0.0555 0.044 Uiso 1 1 calc R
C9 C 0.2491(4) 0.5088(5) 0.0458(4) 0.0304(11) Uani 1 1 d .
H9 H 0.1903 0.5080 0.0245 0.036 Uiso 1 1 calc R
C7 C 0.3888(4) 0.4370(5) 0.0282(5) 0.0412(15) Uani 1 1 d .
H7 H 0.4240 0.3879 -0.0041 0.049 Uiso 1 1 calc R
C3 C 0.2563(3) 0.7709(4) 0.1834(5) 0.0298(11) Uani 1 1 d .
H3A H 0.2741 0.7977 0.1083 0.036 Uiso 1 1 calc R
H3B H 0.3016 0.7824 0.2476 0.036 Uiso 1 1 calc R
C4 C 0.2842(3) 0.5833(4) 0.1249(4) 0.0241(9) Uani 1 1 d .
C5 C 0.3722(3) 0.5860(5) 0.1554(5) 0.0337(12) Uani 1 1 d .
H5 H 0.3962 0.6370 0.2082 0.040 Uiso 1 1 calc R
C6 C 0.4240(3) 0.5125(5) 0.1067(6) 0.0387(14) Uani 1 1 d .
H6 H 0.4828 0.5141 0.1271 0.046 Uiso 1 1 calc R
C2 C 0.1728(4) 0.8208(4) 0.2125(5) 0.0287(11) Uani 1 1 d .
H2A H 0.1827 0.8789 0.2685 0.034 Uiso 1 1 calc R
H2B H 0.1391 0.8451 0.1403 0.034 Uiso 1 1 calc R
C1 C 0.1626(3) 0.6398(4) 0.2327(4) 0.0211(9) Uani 1 1 d .

loop_
_atom_site_aniso_label
_atom_site_aniso_U_11
_atom_site_aniso_U_22
_atom_site_aniso_U_33
_atom_site_aniso_U_23
_atom_site_aniso_U_13
_atom_site_aniso_U_12
I1 0.0379(2) 0.0129(2) 0.0263(2) 0.00043(10) 0.00737(14) -0.00084(12)
Cu1 0.0301(3) 0.0180(3) 0.0285(3) 0.0009(2) 0.0075(2) -0.0003(3)
S1 0.0221(4) 0.0140(5) 0.0271(5) 0.0010(4) 0.0051(4) 0.0004(4)
N1 0.0336(19) 0.0125(19) 0.031(2) -0.0018(15) 0.0149(16) -0.0012(17)
N2 0.0260(17) 0.0135(19) 0.028(2) -0.0011(15) 0.0093(15) -0.0003(15)
C8 0.052(3) 0.033(3) 0.027(3) 0.000(2) 0.008(2) 0.014(3)
C9 0.037(2) 0.029(3) 0.024(2) -0.001(2) 0.0029(19) 0.011(2)
C7 0.052(3) 0.035(3) 0.042(3) 0.018(3) 0.029(3) 0.023(3)
C3 0.039(2) 0.018(2) 0.035(3) -0.003(2) 0.013(2) -0.003(2)
C4 0.027(2) 0.022(2) 0.025(2) 0.0046(19) 0.0109(16) 0.0035(19)
C5 0.026(2) 0.027(3) 0.050(3) 0.004(2) 0.012(2) -0.001(2)
C6 0.024(2) 0.041(4) 0.054(3) 0.012(3) 0.018(2) 0.004(2)
C2 0.042(3) 0.011(2) 0.034(3) -0.0046(18) 0.010(2) -0.001(2)
C1 0.0254(18) 0.023(2) 0.0149(19) 0.0004(17) 0.0027(15) -0.0002(19)

loop_
_atom_type_symbol
_atom_type_description
_atom_type_scat_dispersion_real
_atom_type_scat_dispersion_imag
_atom_type_scat_source
C C 0.0033 0.0016 'International Tables Vol C Tables 4.2.6.8 and 6.1.1.4'
H H 0.0000 0.0000 'International Tables Vol C Tables 4.2.6.8 and 6.1.1.4'
N N 0.0061 0.0033 'International Tables Vol C Tables 4.2.6.8 and 6.1.1.4'
S S 0.1246 0.1234 'International Tables Vol C Tables 4.2.6.8 and 6.1.1.4'
Cu Cu 0.3201 1.2651 'International Tables Vol C Tables 4.2.6.8 and 6.1.1.4'
I I -0.4742 1.8119 'International Tables Vol C Tables 4.2.6.8 and 6.1.1.4'

loop_
_geom_angle_atom_site_label_1
_geom_angle_atom_site_label_2
_geom_angle_atom_site_label_3
_geom_angle
_geom_angle_site_symmetry_1
_geom_angle_site_symmetry_3
Cu1 I1 Cu1 65.62(2) 5_566 .
I1 Cu1 I1 114.38(2) 5_566 .
I1 Cu1 Cu1 132.622(17) 5_566 2
I1 Cu1 Cu1 111.684(15) . 2
I1 Cu1 Cu1 55.94(2) . 5_566
I1 Cu1 Cu1 58.44(2) 5_566 5_566
Cu1 Cu1 Cu1 164.06(4) 2 5_566
S1 Cu1 I1 102.95(4) . .
S1 Cu1 I1 99.42(4) 2 .
S1 Cu1 I1 121.02(4) . 5_566
S1 Cu1 I1 108.91(4) 2 5_566
S1 Cu1 Cu1 55.95(3) . 2
S1 Cu1 Cu1 132.71(4) . 5_566
S1 Cu1 Cu1 116.61(4) 2 5_566
S1 Cu1 Cu1 52.02(3) 2 2
S1 Cu1 S1 107.88(4) . 2
Cu1 S1 Cu1 72.04(4) . 2
C1 S1 Cu1 99.28(16) . 2
C1 S1 Cu1 113.10(17) . .
C2 N1 H1 124.2 . .
C1 N1 H1 124.2 . .
C1 N1 C2 111.6(4) . .
C4 N2 C3 122.5(4) . .
C1 N2 C3 110.4(4) . .
C1 N2 C4 126.3(4) . .
C9 C8 H8 120.4 . .
C7 C8 H8 120.4 . .
C7 C8 C9 119.2(6) . .
C8 C9 H9 119.8 . .
C4 C9 C8 120.4(5) . .
C4 C9 H9 119.8 . .
C8 C7 H7 119.8 . .
C6 C7 C8 120.3(5) . .
C6 C7 H7 119.8 . .
N2 C3 H3A 111.5 . .
N2 C3 H3B 111.5 . .
N2 C3 C2 101.5(4) . .
H3A C3 H3B 109.3 . .
C2 C3 H3A 111.5 . .
C2 C3 H3B 111.5 . .
C9 C4 N2 120.6(4) . .
C9 C4 C5 120.0(5) . .
C5 C4 N2 119.4(5) . .
C4 C5 H5 120.1 . .
C6 C5 C4 119.7(6) . .
C6 C5 H5 120.1 . .
C7 C6 C5 120.3(5) . .
C7 C6 H6 119.8 . .
C5 C6 H6 119.8 . .
N1 C2 C3 100.9(4) . .
N1 C2 H2A 111.6 . .
N1 C2 H2B 111.6 . .
C3 C2 H2A 111.6 . .
C3 C2 H2B 111.6 . .
H2A C2 H2B 109.4 . .
N1 C1 S1 126.3(4) . .
N1 C1 N2 108.5(4) . .
N2 C1 S1 125.2(4) . .

loop_
_geom_bond_atom_site_label_1
_geom_bond_atom_site_label_2
_geom_bond_distance
_geom_bond_site_symmetry_2
I1 Cu1 2.5951(7) 5_566
I1 Cu1 2.6692(8) .
Cu1 I1 2.5951(7) 5_566
Cu1 Cu1 2.8533(12) 5_566
Cu1 Cu1 2.8087(12) 2
Cu1 S1 2.3273(12) .
Cu1 S1 2.4463(13) 2
S1 Cu1 2.4463(13) 2
S1 C1 1.695(5) .
N1 H1 0.8600 .
N1 C2 1.467(7) .
N1 C1 1.333(7) .
N2 C3 1.473(7) .
N2 C4 1.401(6) .
N2 C1 1.355(6) .
C8 H8 0.9300 .
C8 C9 1.397(8) .
C8 C7 1.384(9) .
C9 H9 0.9300 .
C9 C4 1.372(8) .
C7 H7 0.9300 .
C7 C6 1.377(10) .
C3 H3A 0.9700 .
C3 H3B 0.9700 .
C3 C2 1.519(7) .
C4 C5 1.391(7) .
C5 H5 0.9300 .
C5 C6 1.383(8) .
C6 H6 0.9300 .
C2 H2A 0.9700 .
C2 H2B 0.9700 .

loop_
_geom_torsion_atom_site_label_1
_geom_torsion_atom_site_label_2
_geom_torsion_atom_site_label_3
_geom_torsion_atom_site_label_4
_geom_torsion
_geom_torsion_site_symmetry_1
Cu1 S1 C1 N1 -2.2(5) .
Cu1 S1 C1 N1 72.2(4) 2
Cu1 S1 C1 N2 176.2(3) .
Cu1 S1 C1 N2 -109.5(4) 2
N2 C3 C2 N1 25.1(5) .
N2 C4 C5 C6 -179.1(5) .
C8 C9 C4 N2 179.5(5) .
C8 C9 C4 C5 1.2(8) .
C8 C7 C6 C5 0.0(9) .
C9 C8 C7 C6 0.4(9) .
C9 C4 C5 C6 -0.8(8) .
C7 C8 C9 C4 -1.0(8) .
C3 N2 C4 C9 -136.5(5) .
C3 N2 C4 C5 41.9(7) .
C3 N2 C1 S1 -170.5(4) .
C3 N2 C1 N1 8.1(5) .
C4 N2 C3 C2 167.7(4) .
C4 N2 C1 S1 -0.3(7) .
C4 N2 C1 N1 178.3(4) .
C4 C5 C6 C7 0.2(9) .
C2 N1 C1 S1 -171.3(4) .
C2 N1 C1 N2 10.1(5) .
C1 N1 C2 C3 -22.9(5) .
C1 N2 C3 C2 -21.7(5) .
C1 N2 C4 C9 54.5(7) .
C1 N2 C4 C5 -127.2(5) .
